data_4343009
loop_
_publ_author_name
'Xu, Hang'
'Hu, Huan-Cheng'
'Cao, Chun-Shuai'
'Zhao, Bin'

_publ_section_title
;
 Lanthanide organic framework as a regenerable luminescent probe for
 fe(3.).
;
_journal_issue 10
_journal_name_full 'Inorganic chemistry'
_journal_page_first 4585
_journal_page_last 4587
_journal_paper_doi 10.1021/acs.inorgchem.5b00113
_journal_volume 54
_journal_year 2015
_chemical_formula_sum 'C30 H22 N O7 Tb'
_chemical_formula_weight 667.41
_chemical_name_systematic
; 
 ? 
;
_space_group_IT_number 14
_symmetry_cell_setting monoclinic
_symmetry_space_group_name_Hall '-P 2ybc'
_symmetry_space_group_name_H-M 'P 1 21/c 1'
_atom_sites_solution_hydrogens geom
_atom_sites_solution_primary direct
_atom_sites_solution_secondary difmap
_audit_creation_method SHELXL-97
_cell_angle_alpha 90.00
_cell_angle_beta 96.675(7)
_cell_angle_gamma 90.00
_cell_formula_units_Z 4
_cell_length_a 8.0491(5)
_cell_length_b 16.7053(13)
_cell_length_c 27.170(2)
_cell_measurement_temperature 293(2)
_cell_volume 3628.6(5)
_computing_structure_refinement 'SHELXL-97 (Sheldrick, 1997)'
_computing_structure_solution 'SHELXS-97 (Sheldrick, 1990)'
_diffrn_ambient_temperature 293(2)
_diffrn_measured_fraction_theta_full 0.998
_diffrn_measured_fraction_theta_max 0.998
_diffrn_radiation_monochromator graphite
_diffrn_radiation_source 'fine-focus sealed tube'
_diffrn_radiation_type MoK\a
_diffrn_radiation_wavelength 0.71073
_diffrn_reflns_av_R_equivalents 0.0431
_diffrn_reflns_av_sigmaI/netI 0.0570
_diffrn_reflns_limit_h_max 9
_diffrn_reflns_limit_h_min -9
_diffrn_reflns_limit_k_max 18
_diffrn_reflns_limit_k_min -19
_diffrn_reflns_limit_l_max 32
_diffrn_reflns_limit_l_min -31
_diffrn_reflns_number 16863
_diffrn_reflns_theta_full 25.01
_diffrn_reflns_theta_max 25.01
_diffrn_reflns_theta_min 3.00
_exptl_absorpt_coefficient_mu 1.985
_exptl_crystal_density_diffrn 1.222
_exptl_crystal_density_method 'not measured'
_exptl_crystal_description stick
_exptl_crystal_F_000 1320
_platon_squeeze_details
;
;
_refine_diff_density_max 1.970
_refine_diff_density_min -2.272
_refine_diff_density_rms 0.162
_refine_ls_extinction_method none
_refine_ls_goodness_of_fit_ref 1.075
_refine_ls_hydrogen_treatment mixed
_refine_ls_matrix_type full
_refine_ls_number_parameters 362
_refine_ls_number_reflns 6385
_refine_ls_number_restraints 61
_refine_ls_restrained_S_all 1.073
_refine_ls_R_factor_all 0.0675
_refine_ls_R_factor_gt 0.0590
_refine_ls_shift/su_max 0.022
_refine_ls_shift/su_mean 0.000
_refine_ls_structure_factor_coef Fsqd
_refine_ls_weighting_details 'calc w=1/[\s^2^(Fo^2^)+(0.0270P)^2^+53.3917P] where P=(Fo^2^+2Fc^2^)/3'
_refine_ls_weighting_scheme calc
_refine_ls_wR_factor_gt 0.1281
_refine_ls_wR_factor_ref 0.1316
_reflns_number_gt 5741
_reflns_number_total 6385
_reflns_threshold_expression >2sigma(I)
_cod_data_source_file ic5b00113_si_002.cif
_cod_data_source_block p140418l-sr
_cod_depositor_comments 'Adding full bibliography for 4343009.cif.'
_cod_original_sg_symbol_H-M P21/c
_cod_database_code 4343009

loop_
_symmetry_equiv_pos_as_xyz
'x, y, z'
'-x, y+1/2, -z+1/2'
'-x, -y, -z'
'x, -y-1/2, z-1/2'

loop_
_atom_site_label
_atom_site_type_symbol
_atom_site_fract_x
_atom_site_fract_y
_atom_site_fract_z
_atom_site_U_iso_or_equiv
_atom_site_adp_type
_atom_site_occupancy
_atom_site_symmetry_multiplicity
_atom_site_calc_flag
_atom_site_refinement_flags
_atom_site_disorder_assembly
_atom_site_disorder_group
Tb1 Tb 0.26113(3) 0.512451(16) 0.518300(9) 0.01114(7) Uani 1 1 d . . .
O4 O -0.6045(5) 0.0756(3) 0.08404(14) 0.0169(10) Uani 1 1 d . . .
O1 O -0.1628(5) 0.8776(3) -0.00233(14) 0.0154(7) Uani 1 1 d U . .
O3 O -0.4902(4) 0.0835(2) 0.01367(12) 0.0076(7) Uani 1 1 d U . .
O2 O 0.1163(5) 0.8668(2) 0.00257(14) 0.0128(7) Uani 1 1 d U . .
O5 O -0.0334(5) 0.4956(2) 0.43743(14) 0.0160(9) Uani 1 1 d . . .
N1 N 0.5822(6) 0.6657(3) 0.63722(18) 0.0206(13) Uani 1 1 d D . .
C28 C -0.5137(7) 0.1124(4) 0.0568(2) 0.0123(13) Uani 1 1 d . . .
C31 C 0.7472(8) 0.7031(5) 0.6463(3) 0.0323(19) Uani 1 1 d . A .
H31A H 0.8179 0.6716 0.6697 0.048 Uiso 1 1 calc R . .
H31B H 0.7361 0.7560 0.6594 0.048 Uiso 1 1 calc R . .
H31C H 0.7960 0.7064 0.6157 0.048 Uiso 1 1 calc R . .
C19 C -0.0379(7) 0.7590(4) 0.0310(2) 0.0115(13) Uani 1 1 d . . .
C25 C -0.3627(7) 0.2406(4) 0.0409(2) 0.0115(13) Uani 1 1 d . . .
H25 H -0.3599 0.2256 0.0081 0.014 Uiso 1 1 calc R . .
C17 C -0.1796(8) 0.7129(4) 0.0216(2) 0.0210(15) Uani 1 1 d . . .
H17 H -0.2652 0.7294 -0.0022 0.025 Uiso 1 1 calc R . .
C26 C -0.4456(7) 0.2159(4) 0.1214(2) 0.0189(9) Uani 1 1 d U . .
H26 H -0.4996 0.1844 0.1428 0.023 Uiso 1 1 calc R . .
C23 C -0.3749(8) 0.2865(4) 0.1378(2) 0.0213(15) Uani 1 1 d . . .
H23 H -0.3810 0.3016 0.1705 0.026 Uiso 1 1 calc R . .
C1 C 0.0867(6) 0.4983(3) 0.41138(19) 0.0113(8) Uani 1 1 d U A .
C29 C 0.5263(7) 0.6325(4) 0.5944(2) 0.0154(14) Uani 1 1 d . A .
H29 H 0.5947 0.6347 0.5691 0.018 Uiso 1 1 calc R . .
C20 C -0.0268(6) 0.8411(3) 0.00780(19) 0.0091(8) Uani 1 1 d U . .
C2 C 0.0467(7) 0.4967(4) 0.3555(2) 0.0143(8) Uani 1 1 d U . .
C27 C -0.4382(7) 0.1903(4) 0.0726(2) 0.0119(13) Uani 1 1 d . . .
C18 C 0.0923(7) 0.7325(4) 0.0656(2) 0.0133(13) Uani 1 1 d . . .
H18 H 0.1912 0.7616 0.0706 0.016 Uiso 1 1 calc R . .
C7 C -0.0271(7) 0.4904(4) 0.2529(2) 0.0210(9) Uani 1 1 d U . .
C14 C -0.0706(8) 0.6174(4) 0.0839(2) 0.0161(14) Uani 1 1 d . . .
C22 C -0.2922(7) 0.3377(4) 0.1070(2) 0.0175(14) Uani 1 1 d . . .
C11 C -0.0945(7) 0.5457(4) 0.1159(2) 0.0150(13) Uani 1 1 d . . .
C16 C -0.1962(8) 0.6423(4) 0.0471(2) 0.0231(16) Uani 1 1 d . . .
H16 H -0.2915 0.6110 0.0397 0.028 Uiso 1 1 calc R . .
C8 C -0.0728(8) 0.4861(4) 0.1979(2) 0.0224(15) Uani 1 1 d . . .
C21 C -0.2076(7) 0.4122(4) 0.1267(2) 0.0163(14) Uani 1 1 d . . .
C13 C -0.1790(7) 0.4760(4) 0.0961(2) 0.0152(13) Uani 1 1 d . . .
H13 H -0.2152 0.4732 0.0624 0.018 Uiso 1 1 calc R . .
C24 C -0.2921(7) 0.3123(4) 0.0575(2) 0.0136(13) Uani 1 1 d . . .
H24 H -0.2431 0.3448 0.0354 0.016 Uiso 1 1 calc R . .
C6 C -0.1484(9) 0.4764(5) 0.2835(2) 0.040(2) Uani 1 1 d . . .
H6 H -0.2563 0.4643 0.2694 0.047 Uiso 1 1 calc R . .
C5 C 0.1339(8) 0.5089(4) 0.2740(2) 0.0220(15) Uani 1 1 d . . .
H5 H 0.2168 0.5200 0.2539 0.026 Uiso 1 1 calc R . .
C15 C 0.0753(7) 0.6629(4) 0.0925(2) 0.0169(14) Uani 1 1 d . . .
H15 H 0.1612 0.6467 0.1163 0.020 Uiso 1 1 calc R . .
C3 C -0.1146(8) 0.4795(5) 0.3352(2) 0.0343(19) Uani 1 1 d . . .
H3 H -0.1986 0.4703 0.3553 0.041 Uiso 1 1 calc R . .
C4 C 0.1716(7) 0.5108(4) 0.3257(2) 0.0211(15) Uani 1 1 d . . .
H4 H 0.2801 0.5215 0.3399 0.025 Uiso 1 1 calc R . .
C9 C -0.1534(8) 0.4182(4) 0.1778(2) 0.0228(16) Uani 1 1 d . . .
H9 H -0.1722 0.3757 0.1985 0.027 Uiso 1 1 calc R . .
C10 C -0.0408(8) 0.5496(4) 0.1666(2) 0.0201(15) Uani 1 1 d . . .
H10 H 0.0164 0.5946 0.1797 0.024 Uiso 1 1 calc R . .
O6A O 0.2387(5) 0.5037(3) 0.42784(15) 0.0109(6) Uani 0.90 1 d PU A .
C32B C 0.496(3) 0.656(3) 0.6813(6) 0.055(3) Uani 0.42(6) 1 d PD A 2
H32A H 0.5744 0.6613 0.7105 0.083 Uiso 0.42(6) 1 calc PR A 2
H32B H 0.4454 0.6036 0.6809 0.083 Uiso 0.42(6) 1 calc PR A 2
H32C H 0.4103 0.6959 0.6814 0.083 Uiso 0.42(6) 1 calc PR A 2
O7 O 0.3894(5) 0.5987(3) 0.58549(14) 0.0192(10) Uani 1 1 d . . .
O6B O 0.219(5) 0.467(2) 0.4414(14) 0.0109(6) Uani 0.10 1 d PU . .
C32A C 0.481(2) 0.668(2) 0.6786(5) 0.055(3) Uani 0.58(6) 1 d PD A 1
H32D H 0.5318 0.6342 0.7049 0.083 Uiso 0.58(6) 1 calc PR A 1
H32E H 0.3706 0.6483 0.6677 0.083 Uiso 0.58(6) 1 calc PR A 1
H32F H 0.4743 0.7216 0.6903 0.083 Uiso 0.58(6) 1 calc PR A 1

loop_
_atom_site_aniso_label
_atom_site_aniso_U_11
_atom_site_aniso_U_22
_atom_site_aniso_U_33
_atom_site_aniso_U_23
_atom_site_aniso_U_13
_atom_site_aniso_U_12
Tb1 0.01008(12) 0.01197(14) 0.01157(13) -0.00105(12) 0.00210(9) 0.00271(12)
O4 0.022(2) 0.014(2) 0.015(2) 0.0022(17) -0.0001(17) -0.0051(18)
O1 0.0140(10) 0.0149(10) 0.0170(10) 0.0006(8) 0.0005(7) -0.0006(7)
O3 0.0079(9) 0.0080(10) 0.0069(9) -0.0008(7) 0.0000(7) -0.0002(7)
O2 0.0116(9) 0.0128(10) 0.0142(10) -0.0002(7) 0.0027(7) -0.0009(7)
O5 0.0222(19) 0.013(2) 0.0143(19) 0.0005(17) 0.0094(16) 0.0003(18)
N1 0.022(3) 0.029(3) 0.012(2) -0.005(2) 0.005(2) -0.013(2)
C28 0.008(2) 0.017(3) 0.011(3) 0.005(2) -0.001(2) 0.005(2)
C31 0.023(3) 0.046(5) 0.026(4) -0.011(3) -0.002(3) -0.015(3)
C19 0.010(2) 0.014(3) 0.010(3) -0.001(2) 0.002(2) 0.002(2)
C25 0.013(3) 0.014(3) 0.007(3) -0.001(2) -0.002(2) 0.002(2)
C17 0.020(3) 0.017(3) 0.024(3) 0.005(3) -0.009(3) -0.007(3)
C26 0.0197(11) 0.0189(11) 0.0180(12) 0.0008(8) 0.0024(8) -0.0012(8)
C23 0.036(3) 0.016(3) 0.013(3) -0.001(2) 0.008(3) -0.016(3)
C1 0.0117(10) 0.0107(11) 0.0118(11) 0.0002(8) 0.0019(8) 0.0001(8)
C29 0.013(3) 0.023(3) 0.010(3) -0.001(2) 0.001(2) 0.005(3)
C20 0.0085(10) 0.0095(11) 0.0093(11) -0.0006(8) 0.0010(8) -0.0004(8)
C2 0.0148(11) 0.0136(11) 0.0144(11) -0.0001(8) 0.0011(8) 0.0000(8)
C27 0.012(3) 0.015(3) 0.009(3) 0.001(2) 0.002(2) 0.000(2)
C18 0.012(3) 0.014(3) 0.014(3) 0.002(2) 0.002(2) -0.006(2)
C7 0.0217(11) 0.0204(11) 0.0210(12) 0.0000(8) 0.0025(8) -0.0008(8)
C14 0.025(3) 0.009(3) 0.014(3) 0.001(2) 0.000(2) -0.006(2)
C22 0.019(3) 0.021(4) 0.012(3) 0.001(2) 0.000(2) -0.007(3)
C11 0.022(3) 0.009(3) 0.014(3) 0.001(2) 0.000(2) -0.010(2)
C16 0.022(3) 0.017(4) 0.029(3) -0.002(3) -0.004(3) -0.011(3)
C8 0.032(3) 0.016(3) 0.017(3) 0.005(3) -0.001(3) -0.007(3)
C21 0.024(3) 0.011(3) 0.014(3) 0.000(2) 0.000(2) -0.003(2)
C13 0.028(3) 0.010(3) 0.007(2) 0.000(2) 0.001(2) -0.004(3)
C24 0.019(3) 0.009(3) 0.013(3) 0.005(2) 0.005(2) -0.005(2)
C6 0.032(3) 0.070(6) 0.015(3) 0.008(3) -0.003(3) -0.034(4)
C5 0.027(3) 0.027(4) 0.013(3) 0.001(3) 0.006(2) -0.004(3)
C15 0.017(3) 0.017(3) 0.016(3) 0.003(2) -0.004(2) -0.001(3)
C3 0.025(3) 0.052(5) 0.025(3) 0.001(3) 0.003(3) -0.025(3)
C4 0.017(3) 0.032(4) 0.014(3) -0.007(3) 0.000(2) -0.007(3)
C9 0.029(3) 0.023(4) 0.016(3) 0.002(3) 0.001(3) -0.014(3)
C10 0.027(3) 0.012(3) 0.021(3) 0.004(3) 0.002(3) -0.013(3)
O6A 0.0112(8) 0.0119(8) 0.0099(8) -0.0017(6) 0.0024(6) 0.0007(6)
C32B 0.051(5) 0.092(9) 0.025(4) -0.022(5) 0.014(4) -0.036(5)
O7 0.022(2) 0.024(3) 0.011(2) -0.0048(18) 0.0010(17) -0.0053(19)
O6B 0.0112(8) 0.0119(8) 0.0099(8) -0.0017(6) 0.0024(6) 0.0007(6)
C32A 0.051(5) 0.092(9) 0.025(4) -0.022(5) 0.014(4) -0.036(5)

loop_
_atom_type_symbol
_atom_type_description
_atom_type_scat_dispersion_real
_atom_type_scat_dispersion_imag
_atom_type_scat_source
C C 0.0033 0.0016 'International Tables Vol C Tables 4.2.6.8 and 6.1.1.4'
H H 0.0000 0.0000 'International Tables Vol C Tables 4.2.6.8 and 6.1.1.4'
N N 0.0061 0.0033 'International Tables Vol C Tables 4.2.6.8 and 6.1.1.4'
O O 0.0106 0.0060 'International Tables Vol C Tables 4.2.6.8 and 6.1.1.4'
Tb Tb -0.1723 4.1537 'International Tables Vol C Tables 4.2.6.8 and 6.1.1.4'

loop_
_geom_angle_atom_site_label_1
_geom_angle_atom_site_label_2
_geom_angle_atom_site_label_3
_geom_angle
_geom_angle_site_symmetry_1
_geom_angle_site_symmetry_3
O6B Tb1 O5 115.2(10) . 3_566
O6B Tb1 O2 96.1(10) . 4_576
O5 Tb1 O2 74.76(14) 3_566 4_576
O6B Tb1 O1 59.8(11) . 2_545
O5 Tb1 O1 77.03(14) 3_566 2_545
O2 Tb1 O1 128.72(13) 4_576 2_545
O6B Tb1 O3 82.6(10) . 2
O5 Tb1 O3 153.26(14) 3_566 2
O2 Tb1 O3 84.06(13) 4_576 2
O1 Tb1 O3 129.61(13) 2_545 2
O6B Tb1 O6A 17.5(11) . .
O5 Tb1 O6A 123.29(13) 3_566 .
O2 Tb1 O6A 83.75(14) 4_576 .
O1 Tb1 O6A 77.25(14) 2_545 .
O3 Tb1 O6A 69.00(13) 2 .
O6B Tb1 O7 155.4(11) . .
O5 Tb1 O7 86.42(14) 3_566 .
O2 Tb1 O7 77.77(14) 4_576 .
O1 Tb1 O7 141.49(14) 2_545 .
O3 Tb1 O7 73.09(13) 2 .
O6A Tb1 O7 139.18(15) . .
O6B Tb1 O4 119.0(11) . 4_666
O5 Tb1 O4 84.03(14) 3_566 4_666
O2 Tb1 O4 144.36(13) 4_576 4_666
O1 Tb1 O4 71.34(13) 2_545 4_666
O3 Tb1 O4 105.22(13) 2 4_666
O6A Tb1 O4 131.84(14) . 4_666
O7 Tb1 O4 72.55(14) . 4_666
O6B Tb1 O3 77.0(10) . 4_666
O5 Tb1 O3 131.03(13) 3_566 4_666
O2 Tb1 O3 153.95(13) 4_576 4_666
O1 Tb1 O3 69.55(12) 2_545 4_666
O3 Tb1 O3 70.24(14) 2 4_666
O6A Tb1 O3 83.18(12) . 4_666
O7 Tb1 O3 98.00(13) . 4_666
O4 Tb1 O3 52.16(12) 4_666 4_666
O6B Tb1 C28 96.6(10) . 4_666
O5 Tb1 C28 105.82(15) 3_566 4_666
O2 Tb1 C28 165.56(15) 4_576 4_666
O1 Tb1 C28 64.40(14) 2_545 4_666
O3 Tb1 C28 90.70(14) 2 4_666
O6A Tb1 C28 106.95(15) . 4_666
O7 Tb1 C28 87.84(15) . 4_666
O4 Tb1 C28 25.79(14) 4_666 4_666
O3 Tb1 C28 26.87(13) 4_666 4_666
C28 O4 Tb1 95.8(3) . 4_465
C20 O1 Tb1 138.9(4) . 2
C28 O3 Tb1 134.2(3) . 2_545
C28 O3 Tb1 89.5(3) . 4_465
Tb1 O3 Tb1 109.76(14) 2_545 4_465
C20 O2 Tb1 136.0(4) . 4_575
C1 O5 Tb1 177.1(4) . 3_566
C29 N1 C31 122.5(5) . .
C29 N1 C32B 121.9(13) . .
C31 N1 C32B 114.9(11) . .
C29 N1 C32A 121.6(9) . .
C31 N1 C32A 115.9(9) . .
C32B N1 C32A 9(2) . .
O4 C28 O3 120.2(5) . .
O4 C28 C27 120.4(5) . .
O3 C28 C27 119.4(5) . .
O4 C28 Tb1 58.4(3) . 4_465
O3 C28 Tb1 63.6(3) . 4_465
C27 C28 Tb1 164.4(4) . 4_465
C17 C19 C18 119.2(6) . .
C17 C19 C20 121.1(5) . .
C18 C19 C20 119.4(5) . .
C24 C25 C27 121.0(5) . .
C19 C17 C16 120.8(6) . .
C23 C26 C27 120.9(6) . .
C26 C23 C22 122.4(6) . .
O6A C1 O5 125.5(5) . .
O6A C1 O6B 32.7(17) . .
O5 C1 O6B 104.1(17) . .
O6A C1 C2 116.3(5) . .
O5 C1 C2 118.2(5) . .
O6B C1 C2 130.6(16) . .
O7 C29 N1 124.6(5) . .
O2 C20 O1 126.7(5) . .
O2 C20 C19 117.2(5) . .
O1 C20 C19 116.0(5) . .
C3 C2 C4 121.0(5) . .
C3 C2 C1 119.0(5) . .
C4 C2 C1 120.0(5) . .
C25 C27 C26 118.0(5) . .
C25 C27 C28 123.0(5) . .
C26 C27 C28 118.9(5) . .
C15 C18 C19 120.6(5) . .
C6 C7 C5 118.8(6) . .
C6 C7 C8 119.1(6) . .
C5 C7 C8 122.1(5) . .
C15 C14 C16 118.9(6) . .
C15 C14 C11 119.8(5) . .
C16 C14 C11 121.2(5) . .
C24 C22 C23 115.7(5) . .
C24 C22 C21 122.9(5) . .
C23 C22 C21 121.3(5) . .
C10 C11 C13 119.5(5) . .
C10 C11 C14 119.2(5) . .
C13 C11 C14 121.3(5) . .
C17 C16 C14 120.5(6) . .
C9 C8 C10 119.4(6) . .
C9 C8 C7 118.8(6) . .
C10 C8 C7 121.8(6) . .
C13 C21 C9 118.8(6) . .
C13 C21 C22 122.0(5) . .
C9 C21 C22 119.3(5) . .
C21 C13 C11 120.5(5) . .
C25 C24 C22 121.8(5) . .
C7 C6 C3 122.1(6) . .
C7 C5 C4 120.1(6) . .
C18 C15 C14 120.0(5) . .
C2 C3 C6 118.2(6) . .
C2 C4 C5 119.7(5) . .
C8 C9 C21 121.5(6) . .
C11 C10 C8 120.3(6) . .
O6B O6A C1 82(3) . .
O6B O6A Tb1 63(3) . .
C1 O6A Tb1 108.5(3) . .
C29 O7 Tb1 134.5(4) . .
O6A O6B C1 65(3) . .
O6A O6B Tb1 99(3) . .
C1 O6B Tb1 117(2) . .

loop_
_geom_bond_atom_site_label_1
_geom_bond_atom_site_label_2
_geom_bond_distance
_geom_bond_site_symmetry_2
Tb1 O6B 2.21(4) .
Tb1 O5 2.310(4) 3_566
Tb1 O2 2.343(4) 4_576
Tb1 O1 2.411(4) 2_545
Tb1 O3 2.436(4) 2
Tb1 O6A 2.448(4) .
Tb1 O7 2.456(4) .
Tb1 O4 2.464(4) 4_666
Tb1 O3 2.579(4) 4_666
Tb1 C28 2.880(6) 4_666
O4 C28 1.260(7) .
O4 Tb1 2.464(4) 4_465
O1 C20 1.255(7) .
O1 Tb1 2.411(4) 2
O3 C28 1.301(7) .
O3 Tb1 2.436(4) 2_545
O3 Tb1 2.579(4) 4_465
O2 C20 1.253(6) .
O2 Tb1 2.343(4) 4_575
O5 C1 1.263(7) .
O5 Tb1 2.310(4) 3_566
N1 C29 1.321(7) .
N1 C31 1.463(8) .
N1 C32B 1.463(14) .
N1 C32A 1.463(12) .
C28 C27 1.478(8) .
C28 Tb1 2.880(6) 4_465
C19 C17 1.376(8) .
C19 C18 1.396(8) .
C19 C20 1.515(8) .
C25 C24 1.379(8) .
C25 C27 1.393(8) .
C17 C16 1.383(9) .
C26 C23 1.362(9) .
C26 C27 1.400(8) .
C23 C22 1.416(8) .
C1 O6A 1.256(7) .
C1 O6B 1.37(4) .
C1 C2 1.515(7) .
C29 O7 1.237(7) .
C2 C3 1.381(8) .
C2 C4 1.383(8) .
C18 C15 1.388(8) .
C7 C6 1.374(9) .
C7 C5 1.390(9) .
C7 C8 1.499(8) .
C14 C15 1.396(8) .
C14 C16 1.399(9) .
C14 C11 1.507(8) .
C22 C24 1.411(8) .
C22 C21 1.487(9) .
C11 C10 1.396(8) .
C11 C13 1.422(8) .
C8 C9 1.386(9) .
C8 C10 1.402(9) .
C21 C13 1.387(8) .
C21 C9 1.411(8) .
C6 C3 1.401(9) .
C5 C4 1.402(8) .
O6A O6B 0.75(4) .

loop_
_platon_squeeze_void_nr
_platon_squeeze_void_average_x
_platon_squeeze_void_average_y
_platon_squeeze_void_average_z
_platon_squeeze_void_volume
_platon_squeeze_void_count_electrons
_platon_squeeze_void_content
1 -0.010 0.490 -0.001 1413 393 ' '
